data_7027311
loop_
_publ_author_name
'Goodwin, Nicholas J.'
'Henderson, William'
'Nicholson, Brian K.'
'Fawcett, John'
'Russell, David R.'

_publ_section_title
;
 (Ferrocenylmethyl)phosphine, an air-stable primary phosphine
;
_journal_issue 11
_journal_name_full 'Journal of the Chemical Society, Dalton Transactions'
_journal_page_first 1785
_journal_paper_doi 10.1039/a901036j
_journal_year 1999
_chemical_formula_moiety 'C16 H13 Fe Mo O5 P'
_chemical_formula_sum 'C16 H13 Fe Mo O5 P'
_chemical_formula_weight 468.02
_chemical_name_systematic
; 
 ? 
;
_space_group_IT_number 4
_symmetry_cell_setting monoclinic
_symmetry_space_group_name_Hall 'P 2yb'
_symmetry_space_group_name_H-M 'P 1 21 1'
_atom_sites_solution_hydrogens geom
_atom_sites_solution_primary direct
_atom_sites_solution_secondary difmap
_audit_creation_method SHELXL-97
_cell_angle_alpha 90.00
_cell_angle_beta 96.7800(10)
_cell_angle_gamma 90.00
_cell_formula_units_Z 2
_cell_length_a 7.48160(10)
_cell_length_b 10.44120(10)
_cell_length_c 11.53050(10)
_cell_measurement_reflns_used 2093
_cell_measurement_temperature 203(2)
_cell_measurement_theta_max 28.27
_cell_measurement_theta_min 1.78
_cell_volume 894.428(17)
_computing_structure_refinement 'SHELXL-97 (Sheldrick, 1997)'
_computing_structure_solution 'SHELXS-97 (Sheldrick, 1990)'
_diffrn_ambient_temperature 203(2)
_diffrn_measured_fraction_theta_full 0.896
_diffrn_measured_fraction_theta_max 0.896
_diffrn_measurement_device_type 'Siemens SMART CCD'
_diffrn_radiation_monochromator graphite
_diffrn_radiation_source 'fine-focus sealed tube'
_diffrn_radiation_type MoK\a
_diffrn_radiation_wavelength 0.71073
_diffrn_reflns_av_R_equivalents 0.0000
_diffrn_reflns_av_sigmaI/netI 0.0331
_diffrn_reflns_limit_h_max 9
_diffrn_reflns_limit_h_min -9
_diffrn_reflns_limit_k_max 13
_diffrn_reflns_limit_k_min 0
_diffrn_reflns_limit_l_max 14
_diffrn_reflns_limit_l_min 0
_diffrn_reflns_number 2087
_diffrn_reflns_theta_full 28.27
_diffrn_reflns_theta_max 28.27
_diffrn_reflns_theta_min 1.78
_exptl_absorpt_coefficient_mu 1.622
_exptl_absorpt_correction_T_max 0.908
_exptl_absorpt_correction_T_min 0.755
_exptl_absorpt_correction_type SADABS
_exptl_crystal_colour yellow
_exptl_crystal_density_diffrn 1.738
_exptl_crystal_density_method 'not measured'
_exptl_crystal_description flake
_exptl_crystal_F_000 464
_exptl_crystal_size_max 0.28
_exptl_crystal_size_mid 0.20
_exptl_crystal_size_min 0.08
_refine_diff_density_max 0.293
_refine_diff_density_min -0.409
_refine_diff_density_rms 0.062
_refine_ls_abs_structure_details 'Flack H D (1983), Acta Cryst. A39, 876-881'
_refine_ls_abs_structure_Flack 0.09(2)
_refine_ls_extinction_method none
_refine_ls_goodness_of_fit_ref 1.037
_refine_ls_hydrogen_treatment mixed
_refine_ls_matrix_type full
_refine_ls_number_parameters 217
_refine_ls_number_reflns 2087
_refine_ls_number_restraints 1
_refine_ls_restrained_S_all 1.037
_refine_ls_R_factor_all 0.0230
_refine_ls_R_factor_gt 0.0213
_refine_ls_shift/su_max 0.008
_refine_ls_shift/su_mean 0.000
_refine_ls_structure_factor_coef Fsqd
_refine_ls_weighting_details 'w=1/[\s^2^(Fo^2^)+(0.0229P)^2^+0.0000P] where P=(Fo^2^+2Fc^2^)/3'
_refine_ls_weighting_scheme calc
_refine_ls_wR_factor_gt 0.0469
_refine_ls_wR_factor_ref 0.0476
_reflns_number_gt 2000
_reflns_number_total 2087
_reflns_threshold_expression >2sigma(I)
_cod_data_source_file 901036jsup1.cif
_cod_data_source_block nick
_cod_depositor_comments
;
The following automatic conversions were performed:

'_refine_ls_weighting_scheme' value 'calc
w=1/[\s^2^(Fo^2^)+(0.0229P)^2^+0.0000P] where P=(Fo^2^+2Fc^2^)/3' was
changed to 'calc'. New tag '_refine_ls_weighting_details' was
created. The value of the new tag was set to
'w=1/[\s^2^(Fo^2^)+(0.0229P)^2^+0.0000P] where P=(Fo^2^+2Fc^2^)/3'.

Automatic conversion script
Id: cif_fix_values 3143 2015-03-26 13:38:13Z robertas 
;
_cod_original_sg_symbol_H-M P2(1)
_cod_database_code 7027311

loop_
_symmetry_equiv_pos_as_xyz
'x, y, z'
'-x, y+1/2, -z'

loop_
_atom_site_label
_atom_site_type_symbol
_atom_site_fract_x
_atom_site_fract_y
_atom_site_fract_z
_atom_site_U_iso_or_equiv
_atom_site_adp_type
_atom_site_occupancy
_atom_site_calc_flag
_atom_site_refinement_flags
Mo Mo 0.73574(4) 0.71722(3) -0.00178(3) 0.03139(8) Uani 1 d .
P P 0.60002(12) 0.65700(10) 0.17913(8) 0.0346(2) Uani 1 d .
H2A H 0.4713 0.5808 0.1800 0.050 Uiso 1 d .
H2B H 0.5250 0.7359 0.2400 0.050 Uiso 1 d .
C2 C 0.4884(6) 0.7648(4) -0.0862(4) 0.0434(9) Uani 1 d .
C3 C 0.6982(5) 0.5372(4) -0.0637(4) 0.0426(9) Uani 1 d .
C6 C 0.8483(6) 0.7709(5) -0.1438(4) 0.0548(12) Uani 1 d .
C5 C 0.7685(6) 0.8980(4) 0.0699(4) 0.0457(10) Uani 1 d .
O5 O 0.7833(5) 0.9964(3) 0.1126(3) 0.0693(10) Uani 1 d .
O4 O 1.1197(4) 0.6227(4) 0.1140(3) 0.0724(12) Uani 1 d .
O3 O 0.6813(5) 0.4346(4) -0.0981(3) 0.0676(9) Uani 1 d .
O2 O 0.3517(4) 0.7893(4) -0.1375(3) 0.0683(10) Uani 1 d .
O6 O 0.9117(6) 0.8000(5) -0.2257(3) 0.0947(15) Uani 1 d .
C4 C 0.9830(5) 0.6601(4) 0.0749(4) 0.0435(10) Uani 1 d .
Fe Fe 0.74088(5) 0.41982(4) 0.53114(4) 0.02259(10) Uani 1 d .
C11 C 0.6474(4) 0.5459(3) 0.4020(3) 0.0267(7) Uani 1 d .
C25 C 0.9993(4) 0.4131(4) 0.6114(3) 0.0374(8) Uani 1 d .
H25 H 1.0681 0.4824 0.6439 0.045 Uiso 1 calc R
C1 C 0.7416(4) 0.5763(3) 0.2981(3) 0.0295(7) Uani 1 d .
H1A H 0.7872 0.4964 0.2680 0.035 Uiso 1 calc R
H1B H 0.8455 0.6310 0.3231 0.035 Uiso 1 calc R
C14 C 0.5626(4) 0.5487(4) 0.5878(3) 0.0334(8) Uani 1 d .
H14 H 0.5539 0.5714 0.6659 0.040 Uiso 1 calc R
C12 C 0.5203(4) 0.4450(3) 0.4114(3) 0.0285(7) Uani 1 d .
H12 H 0.4777 0.3874 0.3518 0.034 Uiso 1 calc R
C21 C 0.9905(5) 0.3694(4) 0.4958(4) 0.0384(8) Uani 1 d .
H21 H 1.0527 0.4046 0.4371 0.046 Uiso 1 calc R
C13 C 0.4696(4) 0.4471(3) 0.5262(3) 0.0319(8) Uani 1 d .
H13 H 0.3884 0.3908 0.5561 0.038 Uiso 1 calc R
C15 C 0.6713(4) 0.6105(3) 0.5122(3) 0.0289(7) Uani 1 d .
H15 H 0.7461 0.6817 0.5311 0.035 Uiso 1 calc R
C24 C 0.8844(5) 0.3331(4) 0.6704(3) 0.0393(9) Uani 1 d .
H24 H 0.8639 0.3405 0.7490 0.047 Uiso 1 calc R
C23 C 0.8072(5) 0.2411(4) 0.5901(4) 0.0417(9) Uani 1 d .
H23 H 0.7264 0.1762 0.6056 0.050 Uiso 1 calc R
C22 C 0.8731(5) 0.2642(4) 0.4823(4) 0.0419(9) Uani 1 d .
H22 H 0.8435 0.2171 0.4133 0.050 Uiso 1 calc R

loop_
_atom_site_aniso_label
_atom_site_aniso_U_11
_atom_site_aniso_U_22
_atom_site_aniso_U_33
_atom_site_aniso_U_23
_atom_site_aniso_U_13
_atom_site_aniso_U_12
Mo 0.03346(15) 0.03690(15) 0.02377(13) 0.00350(12) 0.00326(9) -0.00053(14)
P 0.0322(4) 0.0437(5) 0.0281(5) 0.0109(4) 0.0042(4) 0.0106(4)
C2 0.052(2) 0.038(2) 0.039(2) 0.0068(17) -0.0017(19) -0.0039(18)
C3 0.045(2) 0.052(3) 0.032(2) -0.0028(18) 0.0117(16) -0.0028(19)
C6 0.053(2) 0.077(3) 0.034(2) 0.008(2) 0.0061(18) -0.016(2)
C5 0.053(2) 0.043(3) 0.041(2) 0.0104(17) 0.0026(18) -0.0014(19)
O5 0.101(3) 0.0369(18) 0.066(2) -0.0001(16) -0.0037(19) -0.0027(18)
O4 0.0427(16) 0.097(3) 0.072(3) -0.038(2) -0.0135(16) 0.0227(18)
O3 0.086(2) 0.059(2) 0.061(2) -0.0230(19) 0.0230(17) -0.0140(19)
O2 0.059(2) 0.070(2) 0.069(2) 0.0190(19) -0.0203(17) 0.0087(17)
O6 0.090(3) 0.146(4) 0.053(2) 0.020(3) 0.032(2) -0.026(3)
C4 0.040(2) 0.053(2) 0.038(2) -0.0139(18) 0.0048(17) 0.0024(18)
Fe 0.0214(2) 0.0213(2) 0.0251(2) 0.00301(18) 0.00304(16) 0.00233(17)
C11 0.0242(14) 0.0250(16) 0.0302(17) 0.0062(13) -0.0001(12) 0.0028(12)
C25 0.0260(15) 0.0345(19) 0.048(2) 0.0064(19) -0.0097(14) 0.0052(15)
C1 0.0254(15) 0.0334(17) 0.0291(17) 0.0055(14) 0.0013(13) -0.0001(13)
C14 0.0322(17) 0.0346(18) 0.0339(19) 0.0006(15) 0.0062(14) 0.0106(15)
C12 0.0217(14) 0.0281(19) 0.0346(18) 0.0016(13) -0.0014(13) -0.0003(13)
C21 0.0256(15) 0.051(2) 0.040(2) 0.0114(17) 0.0083(14) 0.0111(16)
C13 0.0224(15) 0.031(2) 0.043(2) 0.0093(14) 0.0065(13) 0.0016(13)
C15 0.0299(16) 0.0197(15) 0.0361(19) -0.0005(13) -0.0002(13) 0.0035(13)
C24 0.0411(19) 0.045(2) 0.0318(19) 0.0158(16) 0.0046(15) 0.0156(17)
C23 0.0343(17) 0.026(2) 0.064(3) 0.0135(17) 0.0049(16) 0.0034(15)
C22 0.0390(19) 0.039(2) 0.047(2) -0.0097(17) 0.0009(16) 0.0175(16)

loop_
_atom_type_symbol
_atom_type_description
_atom_type_scat_dispersion_real
_atom_type_scat_dispersion_imag
_atom_type_scat_source
C C 0.0033 0.0016 'International Tables Vol C Tables 4.2.6.8 and 6.1.1.4'
H H 0.0000 0.0000 'International Tables Vol C Tables 4.2.6.8 and 6.1.1.4'
O O 0.0106 0.0060 'International Tables Vol C Tables 4.2.6.8 and 6.1.1.4'
P P 0.1023 0.0942 'International Tables Vol C Tables 4.2.6.8 and 6.1.1.4'
Fe Fe 0.3463 0.8444 'International Tables Vol C Tables 4.2.6.8 and 6.1.1.4'
Mo Mo -1.6832 0.6857 'International Tables Vol C Tables 4.2.6.8 and 6.1.1.4'

loop_
_geom_angle_atom_site_label_1
_geom_angle_atom_site_label_2
_geom_angle_atom_site_label_3
_geom_angle
C6 Mo C3 91.49(19)
C6 Mo C4 89.38(18)
C3 Mo C4 87.82(17)
C6 Mo C2 89.25(18)
C3 Mo C2 88.73(17)
C4 Mo C2 176.26(18)
C6 Mo C5 91.71(19)
C3 Mo C5 176.80(18)
C4 Mo C5 92.01(17)
C2 Mo C5 91.51(17)
C6 Mo P 177.98(15)
C3 Mo P 90.44(12)
C4 Mo P 90.09(13)
C2 Mo P 91.39(12)
C5 Mo P 86.36(12)
C1 P Mo 118.84(11)
O2 C2 Mo 177.3(4)
O3 C3 Mo 178.4(4)
O6 C6 Mo 179.0(5)
O5 C5 Mo 177.6(4)
O4 C4 Mo 176.4(4)
C22 Fe C23 40.84(18)
C22 Fe C21 40.60(17)
C23 Fe C21 68.51(16)
C22 Fe C24 68.37(17)
C23 Fe C24 40.60(17)
C21 Fe C24 68.32(15)
C22 Fe C12 107.41(15)
C23 Fe C12 119.48(15)
C21 Fe C12 126.01(16)
C24 Fe C12 154.24(15)
C22 Fe C13 128.53(15)
C23 Fe C13 109.92(14)
C21 Fe C13 164.99(15)
C24 Fe C13 120.91(14)
C12 Fe C13 40.70(15)
C22 Fe C25 68.27(16)
C23 Fe C25 68.63(16)
C21 Fe C25 40.33(16)
C24 Fe C25 40.97(15)
C12 Fe C25 163.20(13)
C13 Fe C25 154.25(16)
C22 Fe C11 116.84(16)
C23 Fe C11 152.20(16)
C21 Fe C11 105.31(15)
C24 Fe C11 164.25(15)
C12 Fe C11 41.02(13)
C13 Fe C11 68.75(13)
C25 Fe C11 125.07(15)
C22 Fe C14 167.06(16)
C23 Fe C14 129.66(16)
C21 Fe C14 151.86(16)
C24 Fe C14 110.00(15)
C12 Fe C14 68.13(14)
C13 Fe C14 40.34(14)
C25 Fe C14 119.54(15)
C11 Fe C14 68.39(14)
C22 Fe C15 150.93(16)
C23 Fe C15 166.51(17)
C21 Fe C15 117.15(16)
C24 Fe C15 128.01(16)
C12 Fe C15 68.28(13)
C13 Fe C15 67.97(13)
C25 Fe C15 107.12(15)
C11 Fe C15 40.74(14)
C14 Fe C15 40.22(14)
C15 C11 C12 107.1(3)
C15 C11 C1 126.2(3)
C12 C11 C1 126.7(3)
C15 C11 Fe 70.19(18)
C12 C11 Fe 69.20(18)
C1 C11 Fe 124.5(2)
C21 C25 C24 107.4(4)
C21 C25 Fe 69.22(19)
C24 C25 Fe 69.22(19)
C11 C1 P 114.3(2)
C13 C14 C15 108.5(3)
C13 C14 Fe 69.39(19)
C15 C14 Fe 70.20(19)
C13 C12 C11 108.2(3)
C13 C12 Fe 69.77(18)
C11 C12 Fe 69.79(17)
C22 C21 C25 108.6(4)
C22 C21 Fe 69.3(2)
C25 C21 Fe 70.5(2)
C14 C13 C12 108.1(3)
C14 C13 Fe 70.27(18)
C12 C13 Fe 69.54(17)
C14 C15 C11 108.2(3)
C14 C15 Fe 69.58(19)
C11 C15 Fe 69.07(19)
C23 C24 C25 108.0(3)
C23 C24 Fe 69.4(2)
C25 C24 Fe 69.8(2)
C24 C23 C22 107.7(3)
C24 C23 Fe 70.0(2)
C22 C23 Fe 69.2(2)
C21 C22 C23 108.4(4)
C21 C22 Fe 70.1(2)
C23 C22 Fe 70.0(2)

loop_
_geom_bond_atom_site_label_1
_geom_bond_atom_site_label_2
_geom_bond_distance
Mo C6 2.007(4)
Mo C3 2.019(4)
Mo C4 2.043(4)
Mo C2 2.048(4)
Mo C5 2.063(5)
Mo P 2.5056(10)
P C1 1.836(3)
C2 O2 1.148(5)
C3 O3 1.143(5)
C6 O6 1.148(5)
C5 O5 1.140(6)
O4 C4 1.137(5)
Fe C22 2.017(4)
Fe C23 2.027(4)
Fe C21 2.027(4)
Fe C24 2.036(3)
Fe C12 2.040(3)
Fe C13 2.043(3)
Fe C25 2.044(3)
Fe C11 2.048(3)
Fe C14 2.055(3)
Fe C15 2.063(3)
C11 C15 1.431(5)
C11 C12 1.432(5)
C11 C1 1.494(4)
C25 C21 1.403(6)
C25 C24 1.427(5)
C14 C13 1.413(5)
C14 C15 1.416(5)
C12 C13 1.420(5)
C21 C22 1.403(6)
C24 C23 1.409(6)
C23 C22 1.411(6)

loop_
_geom_torsion_atom_site_label_1
_geom_torsion_atom_site_label_2
_geom_torsion_atom_site_label_3
_geom_torsion_atom_site_label_4
_geom_torsion
C11 C1 P Mo 179.5(2)
